data_1545630
loop_
_publ_author_name
'Jeganmohan, Masilamani'
'Reddy, Mallu Chenna'

_publ_section_title
;
 Total Synthesis of Aristolactam Alkaloids via Synergistic C-H Bond
 Activation and Dehydro-Diels-Alder Reactions
;
_journal_name_full 'Chem. Sci.'
_journal_paper_doi 10.1039/C7SC00161D
_journal_year 2017
_chemical_formula_moiety 'C17 H13 N O2'
_chemical_formula_sum 'C17 H13 N O2'
_chemical_formula_weight 263.28
_space_group_crystal_system monoclinic
_space_group_IT_number 14
_space_group_name_Hall '-P 2ybc'
_space_group_name_H-M_alt 'P 1 21/c 1'
_symmetry_space_group_name_Hall '-P 2ybc'
_symmetry_space_group_name_H-M 'P 1 21/c 1'
_atom_sites_solution_hydrogens geom
_audit_creation_method SHELXL-2014/7
_audit_update_record
;
2017-01-11 deposited with the CCDC.
2017-03-22 downloaded from the CCDC.
;
_cell_angle_alpha 90
_cell_angle_beta 111.841(9)
_cell_angle_gamma 90
_cell_formula_units_Z 4
_cell_length_a 8.3660(14)
_cell_length_b 21.114(3)
_cell_length_c 7.4894(14)
_cell_measurement_reflns_used 3119
_cell_measurement_temperature 296(2)
_cell_measurement_theta_max 28.15
_cell_measurement_theta_min 3.44
_cell_volume 1228.0(4)
_computing_structure_refinement 'SHELXL-2014/7 (Sheldrick, 2014)'
_diffrn_ambient_temperature 296(2)
_diffrn_measured_fraction_theta_full 1.000
_diffrn_measured_fraction_theta_max 0.987
_diffrn_measurement_device_type 'Bruker APEX-II CCD'
_diffrn_measurement_method '\f and \w scans'
_diffrn_radiation_type MoK\a
_diffrn_radiation_wavelength 0.71073
_diffrn_reflns_av_R_equivalents 0.1457
_diffrn_reflns_av_unetI/netI 0.0666
_diffrn_reflns_Laue_measured_fraction_full 1.000
_diffrn_reflns_Laue_measured_fraction_max 0.987
_diffrn_reflns_limit_h_max 11
_diffrn_reflns_limit_h_min -11
_diffrn_reflns_limit_k_max 28
_diffrn_reflns_limit_k_min -28
_diffrn_reflns_limit_l_max 10
_diffrn_reflns_limit_l_min -9
_diffrn_reflns_number 40781
_diffrn_reflns_point_group_measured_fraction_full 1.000
_diffrn_reflns_point_group_measured_fraction_max 0.987
_diffrn_reflns_theta_full 25.242
_diffrn_reflns_theta_max 28.550
_diffrn_reflns_theta_min 2.623
_exptl_absorpt_coefficient_mu 0.094
_exptl_absorpt_correction_T_max 0.325
_exptl_absorpt_correction_T_min 0.105
_exptl_absorpt_correction_type multi-scan
_exptl_absorpt_process_details '(North et al., 1968)'
_exptl_crystal_colour colorless
_exptl_crystal_density_diffrn 1.424
_exptl_crystal_description block
_exptl_crystal_F_000 552
_exptl_crystal_size_max 0.325
_exptl_crystal_size_mid 0.254
_exptl_crystal_size_min 0.145
_refine_diff_density_max 0.228
_refine_diff_density_min -0.308
_refine_diff_density_rms 0.063
_refine_ls_extinction_method none
_refine_ls_goodness_of_fit_ref 0.897
_refine_ls_hydrogen_treatment constr
_refine_ls_matrix_type full
_refine_ls_number_parameters 183
_refine_ls_number_reflns 3080
_refine_ls_number_restraints 0
_refine_ls_restrained_S_all 0.897
_refine_ls_R_factor_all 0.1164
_refine_ls_R_factor_gt 0.0581
_refine_ls_shift/su_max 0.000
_refine_ls_shift/su_mean 0.000
_refine_ls_structure_factor_coef Fsqd
_refine_ls_weighting_details 'w=1/[\s^2^(Fo^2^)+(0.1000P)^2^+0.9127P] where P=(Fo^2^+2Fc^2^)/3'
_refine_ls_weighting_scheme calc
_refine_ls_wR_factor_gt 0.1402
_refine_ls_wR_factor_ref 0.1742
_reflns_Friedel_coverage 0.000
_reflns_number_gt 1912
_reflns_number_total 3119
_reflns_threshold_expression 'I > 2\s(I)'
_cod_data_source_file c7sc00161d2.cif
_cod_data_source_block TR1_a
_cod_database_code 1545630
_shelx_shelxl_version_number 2014/7
_shelx_space_group_comment
;
The symmetry employed for this shelxl refinement is uniquely defined
by the following loop, which should always be used as a source of
symmetry information in preference to the above space-group names.
They are only intended as comments.
;

loop_
_space_group_symop_operation_xyz
'x, y, z'
'-x, y+1/2, -z+1/2'
'-x, -y, -z'
'x, -y-1/2, z-1/2'

loop_
_atom_site_label
_atom_site_type_symbol
_atom_site_fract_x
_atom_site_fract_y
_atom_site_fract_z
_atom_site_U_iso_or_equiv
_atom_site_adp_type
_atom_site_occupancy
_atom_site_site_symmetry_order
_atom_site_calc_flag
_atom_site_refinement_flags_posn
_atom_site_refinement_flags_adp
O001 O 0.7010(2) 0.46015(7) 0.5091(2) 0.0279(4) Uani 1 1 d . .
O002 O 0.9129(2) 0.10902(7) 0.7167(2) 0.0312(4) Uani 1 1 d . .
N003 N 0.5415(2) 0.36972(8) 0.3852(3) 0.0188(4) Uani 1 1 d . .
C004 C 0.5665(3) 0.30448(9) 0.4087(3) 0.0169(4) Uani 1 1 d . .
C005 C 0.7330(3) 0.29480(9) 0.5522(3) 0.0174(5) Uani 1 1 d . .
C006 C 0.8063(3) 0.23610(10) 0.6185(3) 0.0184(5) Uani 1 1 d . .
C007 C 0.4683(3) 0.25432(10) 0.3222(3) 0.0193(5) Uani 1 1 d . .
H007 H 0.3589 0.2600 0.2290 0.023 Uiso 1 1 calc R U
C008 C 0.8115(3) 0.35339(10) 0.6140(3) 0.0197(5) Uani 1 1 d . .
C009 C 0.7023(3) 0.18093(9) 0.5264(3) 0.0182(5) Uani 1 1 d . .
C00A C 0.5376(3) 0.19142(10) 0.3781(3) 0.0193(5) Uani 1 1 d . .
C00B C 0.4389(3) 0.13937(10) 0.2780(3) 0.0237(5) Uani 1 1 d . .
H00B H 0.3320 0.1462 0.1811 0.028 Uiso 1 1 calc R U
C00C C 0.6858(3) 0.40262(10) 0.5031(3) 0.0202(5) Uani 1 1 d . .
C00D C 0.9736(3) 0.23995(11) 0.7618(3) 0.0229(5) Uani 1 1 d . .
H00D H 1.0316 0.2029 0.8154 0.027 Uiso 1 1 calc R U
C00E C 0.7563(3) 0.11718(10) 0.5701(3) 0.0237(5) Uani 1 1 d . .
C00F C 0.9747(3) 0.35604(11) 0.7517(3) 0.0237(5) Uani 1 1 d . .
H00F H 1.0305 0.3944 0.7948 0.028 Uiso 1 1 calc R U
C00G C 0.3847(3) 0.40020(11) 0.2607(3) 0.0257(5) Uani 1 1 d . .
H00A H 0.3840 0.4435 0.2999 0.039 Uiso 1 1 calc R U
H00C H 0.2871 0.3784 0.2694 0.039 Uiso 1 1 calc R U
H00E H 0.3789 0.3989 0.1303 0.039 Uiso 1 1 calc R U
C00H C 0.4996(3) 0.07855(10) 0.3227(4) 0.0294(6) Uani 1 1 d . .
H00H H 0.4346 0.0447 0.2539 0.035 Uiso 1 1 calc R U
C00I C 1.0530(3) 0.29783(11) 0.8241(3) 0.0262(5) Uani 1 1 d . .
H00I H 1.1633 0.2981 0.9182 0.031 Uiso 1 1 calc R U
C00J C 0.6568(3) 0.06737(10) 0.4695(4) 0.0290(6) Uani 1 1 d . .
H00J H 0.6955 0.0260 0.5003 0.035 Uiso 1 1 calc R U
C00K C 0.9735(3) 0.04620(11) 0.7688(4) 0.0381(7) Uani 1 1 d . .
H00G H 0.8910 0.0229 0.8038 0.057 Uiso 1 1 calc R U
H00K H 1.0814 0.0474 0.8760 0.057 Uiso 1 1 calc R U
H00L H 0.9890 0.0259 0.6617 0.057 Uiso 1 1 calc R U

loop_
_atom_site_aniso_label
_atom_site_aniso_U_11
_atom_site_aniso_U_22
_atom_site_aniso_U_33
_atom_site_aniso_U_23
_atom_site_aniso_U_13
_atom_site_aniso_U_12
O001 0.0323(9) 0.0150(8) 0.0380(10) 0.0003(7) 0.0150(8) -0.0020(6)
O002 0.0348(10) 0.0210(8) 0.0365(10) 0.0094(7) 0.0118(8) 0.0098(7)
N003 0.0218(9) 0.0134(9) 0.0212(10) 0.0021(7) 0.0080(8) 0.0018(7)
C004 0.0231(11) 0.0151(10) 0.0150(10) 0.0020(8) 0.0100(9) 0.0021(8)
C005 0.0189(11) 0.0191(11) 0.0170(11) -0.0002(8) 0.0100(9) -0.0012(8)
C006 0.0224(11) 0.0197(10) 0.0171(11) 0.0025(8) 0.0121(9) 0.0021(8)
C007 0.0204(10) 0.0211(11) 0.0174(11) 0.0011(8) 0.0081(9) -0.0006(9)
C008 0.0224(11) 0.0192(10) 0.0200(11) 0.0005(9) 0.0108(9) -0.0009(8)
C009 0.0234(11) 0.0171(11) 0.0189(11) 0.0016(8) 0.0135(9) 0.0011(8)
C00A 0.0261(11) 0.0181(10) 0.0190(11) -0.0020(8) 0.0147(9) -0.0028(8)
C00B 0.0294(12) 0.0240(12) 0.0209(11) -0.0052(9) 0.0132(10) -0.0075(9)
C00C 0.0233(11) 0.0171(11) 0.0234(11) 0.0003(8) 0.0125(9) 0.0001(8)
C00D 0.0234(11) 0.0249(12) 0.0208(11) 0.0044(9) 0.0089(9) 0.0044(9)
C00E 0.0309(12) 0.0213(11) 0.0235(12) 0.0028(9) 0.0154(10) 0.0035(9)
C00F 0.0239(11) 0.0239(11) 0.0241(12) -0.0037(9) 0.0096(10) -0.0058(9)
C00G 0.0245(12) 0.0219(12) 0.0291(13) 0.0048(9) 0.0081(10) 0.0042(9)
C00H 0.0436(15) 0.0182(11) 0.0331(13) -0.0065(10) 0.0221(12) -0.0085(10)
C00I 0.0187(11) 0.0353(14) 0.0199(11) 0.0015(10) 0.0017(9) 0.0004(10)
C00J 0.0427(15) 0.0164(11) 0.0359(14) 0.0020(10) 0.0239(12) 0.0025(10)
C00K 0.0412(15) 0.0255(13) 0.0544(18) 0.0181(12) 0.0257(14) 0.0148(11)

loop_
_atom_type_symbol
_atom_type_description
_atom_type_scat_dispersion_real
_atom_type_scat_dispersion_imag
_atom_type_scat_source
C C 0.0033 0.0016 'International Tables Vol C Tables 4.2.6.8 and 6.1.1.4'
H H 0.0000 0.0000 'International Tables Vol C Tables 4.2.6.8 and 6.1.1.4'
N N 0.0061 0.0033 'International Tables Vol C Tables 4.2.6.8 and 6.1.1.4'
O O 0.0106 0.0060 'International Tables Vol C Tables 4.2.6.8 and 6.1.1.4'

loop_
_geom_angle_atom_site_label_1
_geom_angle_atom_site_label_2
_geom_angle_atom_site_label_3
_geom_angle
C00E O002 C00K 118.28(19)
C00C N003 C004 111.13(17)
C00C N003 C00G 123.55(18)
C004 N003 C00G 125.29(18)
C007 C004 N003 132.8(2)
C007 C004 C005 120.00(19)
N003 C004 C005 107.20(17)
C006 C005 C008 125.49(19)
C006 C005 C004 125.18(19)
C008 C005 C004 109.33(18)
C005 C006 C00D 113.62(19)
C005 C006 C009 115.78(19)
C00D C006 C009 130.58(19)
C004 C007 C00A 118.36(19)
C004 C007 H007 120.8
C00A C007 H007 120.8
C00F C008 C005 119.9(2)
C00F C008 C00C 133.5(2)
C005 C008 C00C 106.57(18)
C00E C009 C00A 117.28(19)
C00E C009 C006 124.3(2)
C00A C009 C006 118.38(18)
C00B C00A C009 119.8(2)
C00B C00A C007 118.0(2)
C009 C00A C007 122.23(19)
C00H C00B C00A 120.5(2)
C00H C00B H00B 119.7
C00A C00B H00B 119.7
O001 C00C N003 125.2(2)
O001 C00C C008 129.1(2)
N003 C00C C008 105.75(17)
C00I C00D C006 121.4(2)
C00I C00D H00D 119.3
C006 C00D H00D 119.3
O002 C00E C00J 123.0(2)
O002 C00E C009 115.54(19)
C00J C00E C009 121.5(2)
C008 C00F C00I 116.5(2)
C008 C00F H00F 121.8
C00I C00F H00F 121.8
N003 C00G H00A 109.5
N003 C00G H00C 109.5
H00A C00G H00C 109.5
N003 C00G H00E 109.5
H00A C00G H00E 109.5
H00C C00G H00E 109.5
C00B C00H C00J 120.5(2)
C00B C00H H00H 119.7
C00J C00H H00H 119.7
C00D C00I C00F 123.1(2)
C00D C00I H00I 118.5
C00F C00I H00I 118.5
C00E C00J C00H 120.4(2)
C00E C00J H00J 119.8
C00H C00J H00J 119.8
O002 C00K H00G 109.5
O002 C00K H00K 109.5
H00G C00K H00K 109.5
O002 C00K H00L 109.5
H00G C00K H00L 109.5
H00K C00K H00L 109.5

loop_
_geom_bond_atom_site_label_1
_geom_bond_atom_site_label_2
_geom_bond_distance
O001 C00C 1.220(3)
O002 C00E 1.372(3)
O002 C00K 1.422(3)
N003 C00C 1.387(3)
N003 C004 1.395(3)
N003 C00G 1.448(3)
C004 C007 1.349(3)
C004 C005 1.422(3)
C005 C006 1.390(3)
C005 C008 1.396(3)
C006 C00D 1.414(3)
C006 C009 1.464(3)
C007 C00A 1.447(3)
C007 H007 0.9300
C008 C00F 1.372(3)
C008 C00C 1.492(3)
C009 C00E 1.419(3)
C009 C00A 1.429(3)
C00A C00B 1.411(3)
C00B C00H 1.376(3)
C00B H00B 0.9300
C00D C00I 1.386(3)
C00D H00D 0.9300
C00E C00J 1.378(3)
C00F C00I 1.403(3)
C00F H00F 0.9300
C00G H00A 0.9600
C00G H00C 0.9600
C00G H00E 0.9600
C00H C00J 1.385(4)
C00H H00H 0.9300
C00I H00I 0.9300
C00J H00J 0.9300
C00K H00G 0.9600
C00K H00K 0.9600
C00K H00L 0.9600
